data_4346042
loop_
_publ_author_name
'\'Alvarez-Rodr\'iguez, Luc\'ia'
'Cabeza, Javier A.'
'Garc\'ia-\'Alvarez, Pablo'
'P\'erez-Carre\~no, Enrique'
'Polo, Diego'

_publ_section_title
;
 Amidinatogermylene derivatives of ruthenium carbonyl: new insights into
 the reactivity of [Ru3(CO)12] with two-electron-donor reagents of high
 basicity.
;
_journal_issue 6
_journal_name_full 'Inorganic chemistry'
_journal_page_first 2983
_journal_page_last 2994
_journal_paper_doi 10.1021/acs.inorgchem.5b00084
_journal_volume 54
_journal_year 2015
_chemical_formula_moiety 'C24 H28 Ge N2 O7 Ru2'
_chemical_formula_sum 'C24 H28 Ge N2 O7 Ru2'
_chemical_formula_weight 731.21
_space_group_crystal_system monoclinic
_space_group_IT_number 14
_space_group_name_Hall '-P 2ybc'
_space_group_name_H-M_alt 'P 1 21/c 1'
_atom_sites_solution_hydrogens geom
_audit_creation_method SHELXL-2014
_cell_angle_alpha 90
_cell_angle_beta 90.4750(10)
_cell_angle_gamma 90
_cell_formula_units_Z 4
_cell_length_a 9.34940(10)
_cell_length_b 17.8506(2)
_cell_length_c 16.5316(2)
_cell_measurement_reflns_used 5953
_cell_measurement_temperature 123(2)
_cell_measurement_theta_max 69.1527
_cell_measurement_theta_min 3.6412
_cell_volume 2758.90(5)
_computing_cell_refinement
;
CrysAlisPro, Agilent Technologies,
Version 1.171.35.19 (release 27-10-2011 CrysAlis171 .NET)
(compiled Oct 27 2011,15:02:11)
;
_computing_data_collection
;
CrysAlisPro, Agilent Technologies,
Version 1.171.35.19 (release 27-10-2011 CrysAlis171 .NET)
(compiled Oct 27 2011,15:02:11)
;
_computing_data_reduction
;
CrysAlisPro, Agilent Technologies,
Version 1.171.35.19 (release 27-10-2011 CrysAlis171 .NET)
(compiled Oct 27 2011,15:02:11)
;
_computing_molecular_graphics 'MERCUY CSD 3.1 (Build RC5)'
_computing_publication_material 'SHELXL-97 (Sheldrick, 2008)'
_computing_structure_refinement 'SHELXL-97 (Sheldrick, 2008)'
_computing_structure_solution 'SIR-97 (Giacovazzo, 1999)'
_diffrn_ambient_temperature 123(2)
_diffrn_measured_fraction_theta_full 0.963
_diffrn_measured_fraction_theta_max 0.978
_diffrn_measurement_device_type 'Xcalibur, Onyx, Nova'
_diffrn_radiation_type CuK\a
_diffrn_radiation_wavelength 1.5418
_diffrn_reflns_av_R_equivalents 0.0317
_diffrn_reflns_av_unetI/netI 0.0373
_diffrn_reflns_Laue_measured_fraction_full 0.963
_diffrn_reflns_Laue_measured_fraction_max 0.978
_diffrn_reflns_limit_h_max 10
_diffrn_reflns_limit_h_min -11
_diffrn_reflns_limit_k_max 21
_diffrn_reflns_limit_k_min -15
_diffrn_reflns_limit_l_max 19
_diffrn_reflns_limit_l_min -16
_diffrn_reflns_number 11414
_diffrn_reflns_point_group_measured_fraction_full 0.963
_diffrn_reflns_point_group_measured_fraction_max 0.978
_diffrn_reflns_theta_full 70.000
_diffrn_reflns_theta_max 69.274
_diffrn_reflns_theta_min 3.644
_diffrn_source 'Nova (Cu) X-ray Source'
_exptl_absorpt_coefficient_mu 10.416
_exptl_absorpt_correction_T_max 1.00000
_exptl_absorpt_correction_T_min 0.84079
_exptl_absorpt_correction_type multi-scan
_exptl_absorpt_process_details
;
CrysAlisPro, Agilent Technologies,
Version 1.171.35.19 (release 27-10-2011 CrysAlis171 .NET)
(compiled Oct 27 2011,15:02:11)
Empirical absorption correction using spherical harmonics,
 implemented in SCALE3 ABSPACK scaling algorithm.
;
_exptl_crystal_colour orange
_exptl_crystal_density_diffrn 1.760
_exptl_crystal_description fragment
_exptl_crystal_F_000 1448
_exptl_crystal_size_max 0.1034
_exptl_crystal_size_mid 0.0777
_exptl_crystal_size_min 0.0342
_refine_diff_density_max 1.092
_refine_diff_density_min -0.622
_refine_diff_density_rms 0.087
_refine_ls_extinction_method none
_refine_ls_goodness_of_fit_ref 1.019
_refine_ls_hydrogen_treatment constr
_refine_ls_matrix_type full
_refine_ls_number_parameters 332
_refine_ls_number_reflns 5043
_refine_ls_number_restraints 0
_refine_ls_restrained_S_all 1.019
_refine_ls_R_factor_all 0.0378
_refine_ls_R_factor_gt 0.0285
_refine_ls_shift/su_max 0.002
_refine_ls_shift/su_mean 0.000
_refine_ls_structure_factor_coef Fsqd
_refine_ls_weighting_details 'w=1/[\s^2^(Fo^2^)+(0.0359P)^2^+0.6263P] where P=(Fo^2^+2Fc^2^)/3'
_refine_ls_weighting_scheme calc
_refine_ls_wR_factor_gt 0.0671
_refine_ls_wR_factor_ref 0.0729
_reflns_Friedel_coverage 0.000
_reflns_number_gt 4254
_reflns_number_total 5043
_reflns_threshold_expression 'I > 2\s(I)'
_cod_data_source_file ic5b00084_si_002.cif
_cod_data_source_block 7ipr
_cod_original_sg_symbol_H-M 'P 21/c'
_cod_database_code 4346042
_shelx_space_group_comment
;
The symmetry employed for this shelxl refinement is uniquely defined
by the following loop, which should always be used as a source of
symmetry information in preference to the above space-group names.
They are only intended as comments.
;
_shelxl_version_number 2014-3

loop_
_space_group_symop_operation_xyz
'x, y, z'
'-x, y+1/2, -z+1/2'
'-x, -y, -z'
'x, -y-1/2, z-1/2'

loop_
_atom_site_label
_atom_site_type_symbol
_atom_site_fract_x
_atom_site_fract_y
_atom_site_fract_z
_atom_site_U_iso_or_equiv
_atom_site_adp_type
_atom_site_occupancy
_atom_site_site_symmetry_order
_atom_site_calc_flag
_atom_site_refinement_flags_posn
_atom_site_refinement_flags_adp
C1 C 0.5646(4) 0.7516(2) 0.3947(2) 0.0341(8) Uani 1 1 d . .
H1A H 0.6258 0.7730 0.4372 0.051 Uiso 1 1 calc R U
H1B H 0.5274 0.7031 0.4127 0.051 Uiso 1 1 calc R U
H1C H 0.4845 0.7856 0.3835 0.051 Uiso 1 1 calc R U
C2 C 0.7763(5) 0.6878(2) 0.3318(2) 0.0374(9) Uani 1 1 d . .
H2A H 0.8242 0.6787 0.2802 0.056 Uiso 1 1 calc R U
H2B H 0.7413 0.6403 0.3536 0.056 Uiso 1 1 calc R U
H2C H 0.8441 0.7104 0.3701 0.056 Uiso 1 1 calc R U
C3 C 0.6511(4) 0.7407(2) 0.3183(2) 0.0289(7) Uani 1 1 d . .
H3 H 0.5863 0.7165 0.2777 0.035 Uiso 1 1 calc R U
C4 C 0.6766(3) 0.82198(19) 0.2034(2) 0.0232(7) Uani 1 1 d . .
C5 C 0.5904(4) 0.7655(2) 0.1560(2) 0.0267(7) Uani 1 1 d . .
C6 C 0.4461(4) 0.7798(2) 0.1417(2) 0.0322(8) Uani 1 1 d . .
H6 H 0.4041 0.8246 0.1614 0.039 Uiso 1 1 calc R U
C7 C 0.3633(4) 0.7285(3) 0.0987(2) 0.0399(9) Uani 1 1 d . .
H7 H 0.2650 0.7386 0.0886 0.048 Uiso 1 1 calc R U
C8 C 0.4233(4) 0.6634(2) 0.0709(2) 0.0377(9) Uani 1 1 d . .
H8 H 0.3665 0.6285 0.0414 0.045 Uiso 1 1 calc R U
C9 C 0.5658(4) 0.6483(2) 0.0856(2) 0.0344(8) Uani 1 1 d . .
H9 H 0.6064 0.6027 0.0672 0.041 Uiso 1 1 calc R U
C10 C 0.6496(4) 0.6994(2) 0.1271(2) 0.0276(7) Uani 1 1 d . .
H10 H 0.7483 0.6892 0.1360 0.033 Uiso 1 1 calc R U
C11 C 0.7230(4) 0.8817(2) 0.0719(2) 0.0270(7) Uani 1 1 d . .
H11 H 0.7078 0.8284 0.0553 0.032 Uiso 1 1 calc R U
C12 C 0.6007(4) 0.9267(2) 0.0354(2) 0.0349(8) Uani 1 1 d . .
H12A H 0.5094 0.9057 0.0531 0.052 Uiso 1 1 calc R U
H12B H 0.6058 0.9246 -0.0238 0.052 Uiso 1 1 calc R U
H12C H 0.6080 0.9789 0.0532 0.052 Uiso 1 1 calc R U
C13 C 0.8677(4) 0.9051(2) 0.0396(2) 0.0329(8) Uani 1 1 d . .
H13A H 0.8929 0.9546 0.0610 0.049 Uiso 1 1 calc R U
H13B H 0.8635 0.9072 -0.0196 0.049 Uiso 1 1 calc R U
H13C H 0.9402 0.8686 0.0566 0.049 Uiso 1 1 calc R U
C17 C 0.7628(4) 1.0622(2) 0.1961(2) 0.0309(8) Uani 1 1 d . .
C16 C 0.5999(4) 1.0685(2) 0.2032(3) 0.0401(9) Uani 1 1 d . .
H16A H 0.5715 1.0568 0.2588 0.060 Uiso 1 1 calc R U
H16B H 0.5542 1.0330 0.1659 0.060 Uiso 1 1 calc R U
H16C H 0.5698 1.1195 0.1896 0.060 Uiso 1 1 calc R U
C15 C 0.8120(5) 1.0894(2) 0.1130(3) 0.0432(10) Uani 1 1 d . .
H15A H 0.7914 1.1430 0.1075 0.065 Uiso 1 1 calc R U
H15B H 0.7609 1.0616 0.0706 0.065 Uiso 1 1 calc R U
H15C H 0.9151 1.0811 0.1078 0.065 Uiso 1 1 calc R U
C14 C 0.8316(5) 1.1134(2) 0.2596(3) 0.0427(10) Uani 1 1 d . .
H14A H 0.9359 1.1111 0.2548 0.064 Uiso 1 1 calc R U
H14B H 0.8038 1.0968 0.3138 0.064 Uiso 1 1 calc R U
H14C H 0.7991 1.1650 0.2510 0.064 Uiso 1 1 calc R U
C101 C 0.8436(4) 0.9840(2) 0.4203(2) 0.0343(8) Uani 1 1 d . .
C102 C 0.8689(4) 0.8349(2) 0.4452(2) 0.0328(8) Uani 1 1 d . .
C103 C 0.5967(4) 0.9288(2) 0.3776(2) 0.0324(8) Uani 1 1 d . .
C201 C 1.1076(4) 1.0021(3) 0.3270(3) 0.0415(10) Uani 1 1 d . .
C202 C 1.1588(4) 0.8507(3) 0.3540(3) 0.0390(9) Uani 1 1 d . .
C203 C 1.1747(4) 0.9430(2) 0.1793(3) 0.0417(10) Uani 1 1 d . .
C204 C 1.0093(4) 0.8191(2) 0.2135(2) 0.0302(8) Uani 1 1 d . .
Ge1 Ge 0.81938(4) 0.95819(2) 0.22825(2) 0.02411(10) Uani 1 1 d . .
N1 N 0.7015(3) 0.81298(16) 0.28157(17) 0.0237(6) Uani 1 1 d . .
N2 N 0.7214(3) 0.88344(16) 0.16281(17) 0.0245(6) Uani 1 1 d . .
O101 O 0.8687(3) 1.03510(17) 0.46035(18) 0.0452(7) Uani 1 1 d . .
O102 O 0.9198(3) 0.80321(18) 0.49759(17) 0.0456(7) Uani 1 1 d . .
O103 O 0.4825(3) 0.94847(17) 0.38988(19) 0.0448(7) Uani 1 1 d . .
O201 O 1.1411(4) 1.05481(19) 0.3610(2) 0.0564(8) Uani 1 1 d . .
O202 O 1.2126(3) 0.8161(2) 0.4006(2) 0.0556(8) Uani 1 1 d . .
O203 O 1.2422(4) 0.9622(2) 0.1262(2) 0.0617(9) Uani 1 1 d . .
O204 O 0.9840(3) 0.76508(15) 0.17974(17) 0.0377(6) Uani 1 1 d . .
Ru1 Ru 0.78843(3) 0.90076(2) 0.35870(2) 0.02505(8) Uani 1 1 d . .
Ru2 Ru 1.06247(3) 0.91053(2) 0.26884(2) 0.02905(9) Uani 1 1 d . .

loop_
_atom_site_aniso_label
_atom_site_aniso_U_11
_atom_site_aniso_U_22
_atom_site_aniso_U_33
_atom_site_aniso_U_23
_atom_site_aniso_U_13
_atom_site_aniso_U_12
C1 0.040(2) 0.0287(19) 0.034(2) 0.0021(16) 0.0050(16) -0.0056(16)
C2 0.050(2) 0.0247(19) 0.038(2) 0.0050(16) 0.0016(17) 0.0032(17)
C3 0.0354(19) 0.0232(18) 0.0282(18) 0.0007(14) 0.0006(14) -0.0047(15)
C4 0.0206(15) 0.0218(16) 0.0273(17) -0.0005(14) -0.0003(12) 0.0045(13)
C5 0.0285(17) 0.0273(18) 0.0243(17) 0.0033(14) -0.0001(13) -0.0040(14)
C6 0.0275(18) 0.033(2) 0.036(2) 0.0022(16) 0.0012(15) -0.0012(15)
C7 0.032(2) 0.048(3) 0.040(2) 0.0051(19) -0.0043(16) -0.0088(18)
C8 0.043(2) 0.038(2) 0.032(2) -0.0008(17) -0.0039(16) -0.0150(18)
C9 0.048(2) 0.0278(19) 0.0275(19) 0.0000(15) 0.0019(16) -0.0075(17)
C10 0.0351(18) 0.0245(17) 0.0231(17) 0.0016(14) 0.0029(14) 0.0010(15)
C11 0.0322(18) 0.0257(18) 0.0232(17) 0.0023(14) -0.0004(14) -0.0002(15)
C12 0.038(2) 0.036(2) 0.0306(19) 0.0022(16) -0.0035(16) 0.0056(17)
C13 0.037(2) 0.033(2) 0.0292(19) -0.0001(16) 0.0028(15) 0.0016(16)
C17 0.0325(19) 0.0282(19) 0.0319(19) -0.0016(15) 0.0030(15) 0.0044(15)
C16 0.042(2) 0.033(2) 0.045(2) 0.0050(18) 0.0008(17) 0.0146(18)
C15 0.065(3) 0.025(2) 0.040(2) 0.0049(17) 0.012(2) 0.0021(19)
C14 0.055(3) 0.0242(19) 0.049(2) -0.0018(18) 0.000(2) -0.0038(18)
C101 0.0329(19) 0.034(2) 0.036(2) 0.0020(18) -0.0054(15) 0.0027(16)
C102 0.0327(19) 0.032(2) 0.033(2) 0.0003(17) -0.0012(15) 0.0005(16)
C103 0.042(2) 0.0272(19) 0.0286(19) 0.0003(15) -0.0003(16) -0.0005(16)
C201 0.031(2) 0.039(2) 0.054(3) 0.002(2) -0.0066(18) -0.0057(17)
C202 0.0272(18) 0.044(2) 0.045(2) -0.002(2) -0.0095(17) 0.0026(18)
C203 0.035(2) 0.034(2) 0.056(3) 0.003(2) 0.0044(19) 0.0002(18)
C204 0.0239(17) 0.029(2) 0.038(2) 0.0068(17) -0.0005(14) 0.0039(15)
Ge1 0.0241(2) 0.0192(2) 0.0290(2) 0.00073(15) -0.00076(15) 0.00051(15)
N1 0.0253(14) 0.0211(14) 0.0247(14) 0.0005(12) 0.0002(11) -0.0004(11)
N2 0.0236(14) 0.0239(14) 0.0258(14) -0.0003(12) -0.0029(11) 0.0004(12)
O101 0.0534(18) 0.0347(16) 0.0474(17) -0.0105(14) -0.0099(13) -0.0007(13)
O102 0.0465(16) 0.0522(18) 0.0379(16) 0.0123(14) -0.0059(13) 0.0059(14)
O103 0.0326(15) 0.0402(17) 0.0617(19) 0.0021(14) 0.0089(13) 0.0089(13)
O201 0.0548(19) 0.0432(19) 0.071(2) -0.0123(17) -0.0090(16) -0.0141(16)
O202 0.0440(17) 0.062(2) 0.061(2) 0.0136(18) -0.0139(15) 0.0067(16)
O203 0.0538(19) 0.060(2) 0.072(2) 0.0198(18) 0.0238(17) 0.0035(17)
O204 0.0368(14) 0.0284(15) 0.0478(16) -0.0027(13) -0.0004(12) 0.0052(12)
Ru1 0.02637(14) 0.02288(14) 0.02584(14) -0.00048(10) -0.00261(10) -0.00046(10)
Ru2 0.02213(14) 0.02612(15) 0.03883(17) 0.00139(12) -0.00306(11) -0.00048(11)

loop_
_atom_type_symbol
_atom_type_description
_atom_type_scat_dispersion_real
_atom_type_scat_dispersion_imag
_atom_type_scat_source
C C 0.0181 0.0091 'International Tables Vol C Tables 4.2.6.8 and 6.1.1.4'
H H 0.0000 0.0000 'International Tables Vol C Tables 4.2.6.8 and 6.1.1.4'
Ge Ge -1.0885 0.8855 'International Tables Vol C Tables 4.2.6.8 and 6.1.1.4'
N N 0.0311 0.0180 'International Tables Vol C Tables 4.2.6.8 and 6.1.1.4'
O O 0.0492 0.0322 'International Tables Vol C Tables 4.2.6.8 and 6.1.1.4'
Ru Ru 0.0552 3.2960 'International Tables Vol C Tables 4.2.6.8 and 6.1.1.4'

loop_
_geom_angle_atom_site_label_1
_geom_angle_atom_site_label_2
_geom_angle_atom_site_label_3
_geom_angle
N1 C3 C1 113.5(3)
N1 C3 C2 110.4(3)
C1 C3 C2 111.9(3)
N1 C4 N2 122.0(3)
N1 C4 C5 121.1(3)
N2 C4 C5 116.8(3)
C10 C5 C6 119.1(3)
C10 C5 C4 122.3(3)
C6 C5 C4 118.6(3)
C7 C6 C5 120.1(4)
C8 C7 C6 120.1(4)
C7 C8 C9 120.2(4)
C8 C9 C10 120.2(4)
C9 C10 C5 120.3(4)
N2 C11 C13 111.2(3)
N2 C11 C12 111.9(3)
C13 C11 C12 112.7(3)
C14 C17 C15 107.4(3)
C14 C17 C16 108.4(3)
C15 C17 C16 110.6(3)
C14 C17 Ge1 105.3(3)
C15 C17 Ge1 116.9(3)
C16 C17 Ge1 107.9(3)
O101 C101 Ru1 175.6(4)
O102 C102 Ru1 173.6(4)
O103 C103 Ru1 177.3(4)
O201 C201 Ru2 176.6(4)
O202 C202 Ru2 178.5(4)
O203 C203 Ru2 179.6(4)
O204 C204 Ru2 177.0(3)
N2 Ge1 C17 111.54(14)
N2 Ge1 Ru1 98.44(9)
C17 Ge1 Ru1 126.82(11)
N2 Ge1 Ru2 109.73(8)
C17 Ge1 Ru2 128.42(11)
Ru1 Ge1 Ru2 74.441(14)
C4 N1 C3 116.5(3)
C4 N1 Ru1 123.2(2)
C3 N1 Ru1 119.9(2)
C4 N2 C11 119.0(3)
C4 N2 Ge1 115.3(2)
C11 N2 Ge1 124.2(2)
C101 Ru1 C103 87.54(16)
C101 Ru1 C102 88.71(16)
C103 Ru1 C102 112.95(16)
C101 Ru1 N1 172.57(14)
C103 Ru1 N1 86.40(14)
C102 Ru1 N1 97.61(13)
C101 Ru1 Ge1 96.59(12)
C103 Ru1 Ge1 99.02(11)
C102 Ru1 Ge1 147.81(11)
N1 Ru1 Ge1 80.13(7)
C101 Ru1 Ru2 89.48(12)
C103 Ru1 Ru2 152.69(12)
C102 Ru1 Ru2 94.10(11)
N1 Ru1 Ru2 93.94(7)
Ge1 Ru1 Ru2 54.395(12)
C203 Ru2 C204 91.73(17)
C203 Ru2 C201 90.55(19)
C204 Ru2 C201 177.39(17)
C203 Ru2 C202 117.73(18)
C204 Ru2 C202 89.72(16)
C201 Ru2 C202 90.34(18)
C203 Ru2 Ge1 101.05(13)
C204 Ru2 Ge1 86.04(10)
C201 Ru2 Ge1 92.28(12)
C202 Ru2 Ge1 141.11(12)
C203 Ru2 Ru1 152.17(13)
C204 Ru2 Ru1 88.15(11)
C201 Ru2 Ru1 89.25(13)
C202 Ru2 Ru1 90.11(12)
Ge1 Ru2 Ru1 51.164(11)

loop_
_geom_bond_atom_site_label_1
_geom_bond_atom_site_label_2
_geom_bond_distance
C1 C3 1.518(5)
C2 C3 1.519(5)
C3 N1 1.503(5)
C4 N1 1.322(4)
C4 N2 1.354(5)
C4 C5 1.507(5)
C5 C10 1.389(5)
C5 C6 1.391(5)
C6 C7 1.391(6)
C7 C8 1.372(6)
C8 C9 1.379(6)
C9 C10 1.381(5)
C11 N2 1.504(4)
C11 C13 1.517(5)
C11 C12 1.518(5)
C17 C14 1.529(6)
C17 C15 1.532(6)
C17 C16 1.533(6)
C17 Ge1 2.001(4)
C101 O101 1.149(5)
C101 Ru1 1.872(4)
C102 O102 1.135(5)
C102 Ru1 1.994(4)
C103 O103 1.144(5)
C103 Ru1 1.889(4)
C201 O201 1.139(5)
C201 Ru2 1.941(5)
C202 O202 1.105(5)
C202 Ru2 1.978(4)
C203 O203 1.139(5)
C203 Ru2 1.912(5)
C204 O204 1.138(5)
C204 Ru2 1.934(4)
Ge1 N2 1.943(3)
Ge1 Ru1 2.4073(5)
Ge1 Ru2 2.5127(4)
N1 Ru1 2.174(3)
Ru1 Ru2 2.9773(4)
